data_7108879
loop_
_publ_author_name
'Oksana Danylyuk'
'Vladimir P. Fedin'
'Volodymyr Sashuk'

_publ_section_title
;
 Kinetic trapping of the host-guest association intermediate and its
 transformation into a thermodynamic inclusion complex
;
_journal_issue 18
_journal_name_full 'Chemical communications (Cambridge, England)'
_journal_page_first 1859
_journal_page_last 1861
_journal_paper_doi 10.1039/c3cc37868c
_journal_volume 49
_journal_year 2013
_chemical_absolute_configuration rm
_chemical_formula_sum 'C45 H78 Cl N25 O29'
_chemical_formula_weight 1468.77
_chemical_name_common 'cucurbit(6)uril/adrenaline exclusion complex'
_chemical_name_systematic
;
?
;
_space_group_IT_number 19
_symmetry_cell_setting orthorhombic
_symmetry_space_group_name_Hall 'P 2ac 2ab'
_symmetry_space_group_name_H-M 'P 21 21 21'
_atom_sites_solution_hydrogens geom
_atom_sites_solution_primary direct
_atom_sites_solution_secondary difmap
_audit_creation_method SHELXL-97
_cell_angle_alpha 90.00
_cell_angle_beta 90.00
_cell_angle_gamma 90.00
_cell_formula_units_Z 4
_cell_length_a 12.6226(2)
_cell_length_b 15.7655(3)
_cell_length_c 31.0112(6)
_cell_measurement_temperature 100(2)
_cell_volume 6171.28(19)
_computing_cell_refinement 'Denzo and Scalepak (Otwinowski & Minor, 1997)'
_computing_data_collection 'Collect data collection software (Nonius B.V., 1998)'
_computing_data_reduction 'Denzo and Scalepak (Otwinowski & Minor, 1997)'
_computing_structure_refinement 'SHELXL-97 (Sheldrick, 2008)'
_computing_structure_solution 'SHELXS-97 (Sheldrick, 1990)'
_diffrn_ambient_temperature 100(2)
_diffrn_detector_area_resol_mean 8.3
_diffrn_measured_fraction_theta_full 0.990
_diffrn_measured_fraction_theta_max 0.990
_diffrn_measurement_device_type KappaApexII
_diffrn_measurement_method '\f and \w scans'
_diffrn_radiation_monochromator graphite
_diffrn_radiation_source 'fine-focus sealed tube'
_diffrn_radiation_type MoK\a
_diffrn_radiation_wavelength 0.71073
_diffrn_reflns_av_R_equivalents 0.0000
_diffrn_reflns_av_sigmaI/netI 0.0566
_diffrn_reflns_limit_h_max 16
_diffrn_reflns_limit_h_min -16
_diffrn_reflns_limit_k_max 20
_diffrn_reflns_limit_k_min -20
_diffrn_reflns_limit_l_max 41
_diffrn_reflns_limit_l_min -41
_diffrn_reflns_number 40586
_diffrn_reflns_theta_full 28.30
_diffrn_reflns_theta_max 28.30
_diffrn_reflns_theta_min 2.58
_exptl_absorpt_coefficient_mu 0.173
_exptl_absorpt_correction_T_max 0.9829
_exptl_absorpt_correction_T_min 0.8956
_exptl_absorpt_correction_type multi-scan
_exptl_absorpt_process_details 'DENZO and SCALEPACK (Otwinowski & Minor 1997)'
_exptl_crystal_colour colourless
_exptl_crystal_density_diffrn 1.581
_exptl_crystal_density_method 'not measured'
_exptl_crystal_description needle
_exptl_crystal_F_000 3088
_exptl_crystal_size_max 0.65
_exptl_crystal_size_mid 0.10
_exptl_crystal_size_min 0.10
_refine_diff_density_max 0.731
_refine_diff_density_min -0.634
_refine_diff_density_rms 0.084
_refine_ls_abs_structure_details 'Flack H D (1983), Acta Cryst. A39, 876-881'
_refine_ls_abs_structure_Flack -0.05(14)
_refine_ls_extinction_method none
_refine_ls_goodness_of_fit_ref 1.027
_refine_ls_hydrogen_treatment mixed
_refine_ls_matrix_type full
_refine_ls_number_parameters 983
_refine_ls_number_reflns 14683
_refine_ls_number_restraints 22
_refine_ls_restrained_S_all 1.026
_refine_ls_R_factor_all 0.1164
_refine_ls_R_factor_gt 0.0807
_refine_ls_shift/su_max 0.007
_refine_ls_shift/su_mean 0.000
_refine_ls_structure_factor_coef Fsqd
_refine_ls_weighting_details 'calc w=1/[\s^2^(Fo^2^)+(0.0692P)^2^+18.1944P] where P=(Fo^2^+2Fc^2^)/3'
_refine_ls_weighting_scheme calc
_refine_ls_wR_factor_gt 0.1748
_refine_ls_wR_factor_ref 0.1918
_reflns_number_gt 11254
_reflns_number_total 14683
_reflns_threshold_expression >2\s(I)
_cod_data_source_file c3cc37868c.txt
_cod_data_source_block q6_mgcl2_epi_1
_cod_original_cell_volume 6171.24(19)
_cod_database_code 7108879

loop_
_symmetry_equiv_pos_as_xyz
'x, y, z'
'-x+1/2, -y, z+1/2'
'x+1/2, -y+1/2, -z'
'-x, y+1/2, -z+1/2'

loop_
_atom_site_label
_atom_site_type_symbol
_atom_site_fract_x
_atom_site_fract_y
_atom_site_fract_z
_atom_site_U_iso_or_equiv
_atom_site_adp_type
_atom_site_occupancy
_atom_site_symmetry_multiplicity
_atom_site_calc_flag
_atom_site_refinement_flags
_atom_site_disorder_assembly
_atom_site_disorder_group
O2 O 0.0684(2) 0.6689(2) 0.13047(10) 0.0226(7) Uani 1 1 d . . .
O3 O 0.2236(3) 0.5324(2) 0.18903(11) 0.0264(7) Uani 1 1 d . . .
O1 O -0.1990(3) 0.7451(2) 0.16411(11) 0.0283(7) Uani 1 1 d . . .
O7 O -0.3797(3) 0.4359(2) 0.06752(11) 0.0312(8) Uani 1 1 d . . .
O5 O -0.1710(3) 0.52892(19) 0.30313(11) 0.0251(7) Uani 1 1 d . . .
O6 O -0.3278(2) 0.67391(19) 0.26013(10) 0.0230(7) Uani 1 1 d . . .
O10 O -0.1092(3) 0.1745(2) 0.18387(10) 0.0251(7) Uani 1 1 d . . .
O4 O 0.1025(3) 0.4657(2) 0.28287(12) 0.0309(8) Uani 1 1 d . . .
N18 N 0.1402(3) 0.2720(2) 0.14118(13) 0.0226(8) Uani 1 1 d . . .
O12 O -0.5094(3) 0.3670(2) 0.15948(10) 0.0276(7) Uani 1 1 d . . .
O11 O -0.3688(3) 0.2222(2) 0.22175(10) 0.0253(7) Uani 1 1 d . . .
O8 O -0.1230(3) 0.3747(2) 0.02758(11) 0.0291(7) Uani 1 1 d . . .
N23 N -0.5018(3) 0.4342(2) 0.22530(12) 0.0198(8) Uani 1 1 d . . .
N1 N -0.3547(3) 0.6830(2) 0.14045(12) 0.0213(8) Uani 1 1 d . . .
N19 N 0.0540(3) 0.2250(2) 0.20644(12) 0.0209(8) Uani 1 1 d . . .
N11 N -0.4363(3) 0.5571(2) 0.26584(12) 0.0203(8) Uani 1 1 d . . .
N21 N -0.2605(3) 0.2558(2) 0.27933(12) 0.0195(8) Uani 1 1 d . . .
C31 C -0.0518(4) 0.2064(3) 0.21109(15) 0.0214(9) Uani 1 1 d . . .
C9 C -0.2197(4) 0.4627(3) 0.30461(14) 0.0216(9) Uani 1 1 d . . .
N2 N -0.2142(3) 0.6806(2) 0.09739(12) 0.0210(8) Uani 1 1 d . . .
N15 N -0.1170(3) 0.5211(2) 0.03121(12) 0.0221(8) Uani 1 1 d . . .
N24 N -0.5179(3) 0.5123(2) 0.16617(12) 0.0202(8) Uani 1 1 d . . .
C17 C 0.2280(4) 0.3836(3) 0.10470(15) 0.0229(9) Uani 1 1 d . . .
H17 H 0.2931 0.3769 0.0867 0.028 Uiso 1 1 calc R . .
N13 N -0.4247(3) 0.5603(2) 0.10278(12) 0.0228(8) Uani 1 1 d . . .
N5 N 0.2191(3) 0.4684(2) 0.12206(12) 0.0228(8) Uani 1 1 d . . .
C15 C -0.0372(3) 0.5874(3) 0.03427(14) 0.0193(9) Uani 1 1 d . . .
H15 H -0.0356 0.6238 0.0079 0.023 Uiso 1 1 calc R . .
C23 C -0.5218(3) 0.5183(3) 0.24212(14) 0.0193(9) Uani 1 1 d . . .
H23 H -0.5896 0.5203 0.2588 0.023 Uiso 1 1 calc R . .
N10 N -0.3282(3) 0.4548(2) 0.30433(11) 0.0185(7) Uani 1 1 d . . .
N9 N -0.1758(3) 0.3828(2) 0.30877(12) 0.0199(8) Uani 1 1 d . . .
N20 N -0.0830(3) 0.2307(2) 0.25179(12) 0.0216(8) Uani 1 1 d . . .
N4 N 0.1058(3) 0.5628(2) 0.08142(11) 0.0187(7) Uani 1 1 d . . .
O9 O 0.0103(3) 0.2457(2) 0.09075(11) 0.0281(7) Uani 1 1 d . . .
N12 N -0.4405(3) 0.6325(2) 0.20565(12) 0.0194(7) Uani 1 1 d . . .
C27 C -0.0737(4) 0.4416(3) 0.03225(14) 0.0222(9) Uani 1 1 d . . .
N3 N -0.0414(3) 0.6376(2) 0.07328(12) 0.0220(8) Uani 1 1 d . . .
C28 C 0.1048(4) 0.3774(3) 0.03935(15) 0.0251(10) Uani 1 1 d . . .
H28A H 0.0713 0.3284 0.0248 0.030 Uiso 1 1 calc R . .
H28B H 0.1701 0.3917 0.0232 0.030 Uiso 1 1 calc R . .
C32 C -0.1763(4) 0.1955(3) 0.27170(15) 0.0211(9) Uani 1 1 d . . .
H32A H -0.1558 0.1697 0.2996 0.025 Uiso 1 1 calc R . .
H32B H -0.2039 0.1495 0.2531 0.025 Uiso 1 1 calc R . .
C29 C 0.0867(4) 0.2869(3) 0.10345(15) 0.0221(9) Uani 1 1 d . . .
C34 C -0.5053(4) 0.3570(3) 0.25112(15) 0.0228(9) Uani 1 1 d . . .
H34A H -0.5568 0.3655 0.2748 0.027 Uiso 1 1 calc R . .
H34B H -0.5322 0.3103 0.2328 0.027 Uiso 1 1 calc R . .
C1 C -0.2508(4) 0.7069(3) 0.13722(14) 0.0202(9) Uani 1 1 d . . .
N16 N 0.0331(3) 0.4490(2) 0.03712(12) 0.0220(8) Uani 1 1 d . . .
N7 N 0.1379(3) 0.3409(2) 0.24589(12) 0.0220(8) Uani 1 1 d . . .
N14 N -0.2900(3) 0.5618(2) 0.05718(12) 0.0220(8) Uani 1 1 d . . .
N22 N -0.4066(3) 0.3311(2) 0.26949(12) 0.0220(8) Uani 1 1 d . . .
C6 C 0.2348(3) 0.3670(3) 0.22581(15) 0.0203(9) Uani 1 1 d . . .
H6A H 0.2876 0.3211 0.2291 0.024 Uiso 1 1 calc R . .
H6B H 0.2622 0.4175 0.2412 0.024 Uiso 1 1 calc R . .
N8 N 0.0035(3) 0.3428(2) 0.29195(13) 0.0258(8) Uani 1 1 d . . .
C16 C 0.0672(3) 0.5366(3) 0.03998(14) 0.0197(9) Uani 1 1 d . . .
H16 H 0.1192 0.5506 0.0167 0.024 Uiso 1 1 calc R . .
C4 C 0.2115(3) 0.5442(3) 0.09679(15) 0.0212(9) Uani 1 1 d . . .
H4A H 0.2594 0.5390 0.0716 0.025 Uiso 1 1 calc R . .
H4B H 0.2366 0.5926 0.1144 0.025 Uiso 1 1 calc R . .
C20 C 0.0061(4) 0.2555(3) 0.27811(16) 0.0245(10) Uani 1 1 d . . .
H20 H 0.0168 0.2158 0.3029 0.029 Uiso 1 1 calc R . .
C12 C -0.4185(4) 0.7032(3) 0.17723(15) 0.0219(9) Uani 1 1 d . . .
H12A H -0.4867 0.7269 0.1670 0.026 Uiso 1 1 calc R . .
H12B H -0.3822 0.7480 0.1940 0.026 Uiso 1 1 calc R . .
C33 C -0.3460(3) 0.2661(3) 0.25298(14) 0.0208(9) Uani 1 1 d . . .
C24 C -0.5282(3) 0.5739(3) 0.20042(14) 0.0197(9) Uani 1 1 d . . .
H24 H -0.5974 0.6047 0.1986 0.024 Uiso 1 1 calc R . .
C21 C -0.2563(4) 0.3184(3) 0.31414(14) 0.0201(9) Uani 1 1 d . . .
H21 H -0.2517 0.2907 0.3431 0.024 Uiso 1 1 calc R . .
C22 C -0.3622(3) 0.3676(3) 0.30843(13) 0.0184(8) Uani 1 1 d . . .
H22 H -0.4102 0.3596 0.3337 0.022 Uiso 1 1 calc R . .
C3 C 0.0460(3) 0.6284(3) 0.09893(14) 0.0210(9) Uani 1 1 d . . .
C18 C 0.2317(4) 0.3265(3) 0.14578(15) 0.0233(9) Uani 1 1 d . . .
H18 H 0.2988 0.2929 0.1472 0.028 Uiso 1 1 calc R . .
N17 N 0.1341(3) 0.3525(2) 0.08249(12) 0.0243(8) Uani 1 1 d . . .
C36 C -0.5235(3) 0.5299(3) 0.12095(14) 0.0201(9) Uani 1 1 d . . .
H36A H -0.5792 0.5730 0.1159 0.024 Uiso 1 1 calc R . .
H36B H -0.5448 0.4775 0.1056 0.024 Uiso 1 1 calc R . .
C5 C 0.2212(3) 0.4695(3) 0.16630(15) 0.0208(9) Uani 1 1 d . . .
N6 N 0.2247(3) 0.3873(2) 0.18072(13) 0.0238(8) Uani 1 1 d . . .
C7 C 0.0827(3) 0.3903(3) 0.27425(15) 0.0225(9) Uani 1 1 d . . .
C19 C 0.1011(4) 0.2536(3) 0.24656(15) 0.0221(9) Uani 1 1 d . . .
H19 H 0.1577 0.2140 0.2567 0.027 Uiso 1 1 calc R . .
C30 C 0.1167(4) 0.2016(3) 0.16927(14) 0.0216(9) Uani 1 1 d . . .
H30A H 0.1840 0.1762 0.1793 0.026 Uiso 1 1 calc R . .
H30B H 0.0780 0.1578 0.1527 0.026 Uiso 1 1 calc R . .
C11 C -0.3940(3) 0.6258(3) 0.24524(14) 0.0193(9) Uani 1 1 d . . .
C25 C -0.3665(4) 0.5117(3) 0.07499(15) 0.0217(9) Uani 1 1 d . . .
C14 C -0.3003(4) 0.6499(3) 0.07032(15) 0.0225(9) Uani 1 1 d . . .
H14 H -0.3125 0.6880 0.0450 0.027 Uiso 1 1 calc R . .
C35 C -0.5084(3) 0.4316(3) 0.18158(14) 0.0183(8) Uani 1 1 d . . .
C26 C -0.2261(4) 0.5366(3) 0.02089(14) 0.0266(10) Uani 1 1 d . . .
H26A H -0.2566 0.4844 0.0082 0.032 Uiso 1 1 calc R . .
H26B H -0.2296 0.5816 -0.0013 0.032 Uiso 1 1 calc R . .
C13 C -0.3971(4) 0.6484(3) 0.10089(14) 0.0218(9) Uani 1 1 d . . .
H13 H -0.4567 0.6836 0.0895 0.026 Uiso 1 1 calc R . .
C10 C -0.3982(4) 0.5272(3) 0.30704(14) 0.0218(9) Uani 1 1 d . . .
H10A H -0.4599 0.5118 0.3252 0.026 Uiso 1 1 calc R . .
H10B H -0.3604 0.5741 0.3216 0.026 Uiso 1 1 calc R . .
C2 C -0.1139(4) 0.7077(3) 0.07961(14) 0.0201(9) Uani 1 1 d . . .
H2A H -0.0811 0.7496 0.0993 0.024 Uiso 1 1 calc R . .
H2B H -0.1264 0.7362 0.0516 0.024 Uiso 1 1 calc R . .
C8 C -0.0689(4) 0.3734(3) 0.32418(15) 0.0255(10) Uani 1 1 d . . .
H8A H -0.0435 0.4289 0.3349 0.031 Uiso 1 1 calc R . .
H8B H -0.0689 0.3334 0.3488 0.031 Uiso 1 1 calc R . .
O3X O -0.7629(3) -0.0975(2) 0.09028(12) 0.0358(9) Uani 1 1 d . . .
H3X H -0.8272 -0.0842 0.0885 0.054 Uiso 1 1 calc R . .
O1X O -0.5487(4) 0.2683(2) 0.07417(13) 0.0443(10) Uani 1 1 d . . .
H1X H -0.5645 0.2747 0.0481 0.066 Uiso 1 1 calc R . .
C5X C -0.5269(4) 0.0322(3) 0.07946(15) 0.0304(11) Uani 1 1 d . . .
H5X H -0.4529 0.0241 0.0755 0.036 Uiso 1 1 calc R . .
N1X N -0.3595(4) 0.2728(3) 0.12087(18) 0.0441(12) Uani 1 1 d . . .
H1X1 H -0.3930 0.3161 0.1064 0.053 Uiso 1 1 calc R . .
H1X2 H -0.3478 0.2910 0.1487 0.053 Uiso 1 1 calc R . .
C4X C -0.5690(5) 0.1148(3) 0.08220(15) 0.0329(11) Uani 1 1 d . . .
C7X C -0.7023(4) -0.0262(3) 0.08804(15) 0.0282(10) Uani 1 1 d . . .
C2X C -0.4322(5) 0.1983(3) 0.1223(2) 0.0398(13) Uani 1 1 d . . .
H2X1 H -0.4829 0.2053 0.1464 0.048 Uiso 1 1 calc R . .
H2X2 H -0.3906 0.1461 0.1276 0.048 Uiso 1 1 calc R . .
C9X C -0.6756(5) 0.1254(3) 0.08772(16) 0.0345(12) Uani 1 1 d . . .
H9X H -0.7042 0.1810 0.0898 0.041 Uiso 1 1 calc R . .
C1X C -0.2570(5) 0.2577(5) 0.1004(3) 0.0603(19) Uani 1 1 d . . .
H1XA H -0.2194 0.2127 0.1159 0.090 Uiso 1 1 calc R . .
H1XB H -0.2149 0.3099 0.1012 0.090 Uiso 1 1 calc R . .
H1XC H -0.2680 0.2404 0.0704 0.090 Uiso 1 1 calc R . .
C8X C -0.7423(5) 0.0562(3) 0.09035(16) 0.0349(12) Uani 1 1 d . . .
H8X H -0.8163 0.0648 0.0938 0.042 Uiso 1 1 calc R . .
C6X C -0.5938(4) -0.0373(3) 0.08255(15) 0.0286(10) Uani 1 1 d . . .
C3X C -0.4937(5) 0.1895(3) 0.07970(17) 0.0360(12) Uani 1 1 d . . .
H3X1 H -0.4429 0.1809 0.0554 0.043 Uiso 1 1 calc R . .
O2X O -0.5583(3) -0.1195(2) 0.07957(14) 0.0384(9) Uani 1 1 d . . .
H2X H -0.4930 -0.1195 0.0745 0.058 Uiso 1 1 calc R . .
Cl1 Cl 0.46929(12) 0.64283(10) 0.00755(5) 0.0468(4) Uani 1 1 d . . .
O1W O -0.0390(4) 0.5606(3) 0.22839(15) 0.0445(10) Uani 1 1 d D . .
H1W1 H -0.079(5) 0.551(5) 0.2500(16) 0.067 Uiso 1 1 d D . .
H1W2 H 0.022(3) 0.538(4) 0.230(2) 0.067 Uiso 1 1 d D . .
O2W O -0.3471(3) -0.1407(2) 0.06392(11) 0.0313(8) Uani 1 1 d D . .
H2W1 H -0.328(5) -0.162(3) 0.0407(12) 0.047 Uiso 1 1 d D . .
H2W2 H -0.306(4) -0.100(3) 0.0651(19) 0.047 Uiso 1 1 d D . .
O3W O 0.1462(4) 0.7189(3) 0.01569(15) 0.0474(10) Uani 1 1 d D . .
H3W1 H 0.100(5) 0.754(4) 0.024(2) 0.071 Uiso 1 1 d D . .
H3W2 H 0.194(5) 0.724(5) 0.0347(19) 0.071 Uiso 1 1 d D . .
O4W O 0.3140(4) 0.7271(3) 0.07406(16) 0.0507(11) Uani 1 1 d D . .
H4W1 H 0.354(5) 0.771(3) 0.077(3) 0.076 Uiso 1 1 d D . .
H4W2 H 0.347(6) 0.713(5) 0.0513(16) 0.076 Uiso 1 1 d D . .
O5W O 0.2857(4) 0.5527(3) 0.31320(16) 0.0509(11) Uani 1 1 d D . .
H5W1 H 0.311(6) 0.602(2) 0.312(3) 0.076 Uiso 1 1 d D . .
H5W2 H 0.222(3) 0.535(5) 0.310(3) 0.076 Uiso 1 1 d D . .
O6W O -0.3800(4) -0.0937(3) 0.15860(16) 0.0538(12) Uani 1 1 d D . .
H6W1 H -0.324(4) -0.070(5) 0.168(3) 0.081 Uiso 1 1 d D . .
H6W2 H -0.380(7) -0.118(5) 0.1341(13) 0.081 Uiso 1 1 d D . .
O7W O -0.2558(4) 0.0164(4) 0.0628(2) 0.0662(14) Uani 1 1 d D . .
H7W1 H -0.238(8) 0.042(6) 0.0395(19) 0.099 Uiso 1 1 d D . .
H7W2 H -0.214(6) 0.044(5) 0.079(3) 0.099 Uiso 1 1 d D . .
O8W O 0.3544(4) 0.4668(3) 0.01384(16) 0.0560(12) Uani 1 1 d D . .
H8W1 H 0.393(6) 0.511(3) 0.014(3) 0.084 Uiso 1 1 d D . .
H8W2 H 0.397(5) 0.446(5) -0.004(2) 0.084 Uiso 1 1 d D . .
O10W O -0.8393(5) 0.1805(4) -0.0003(2) 0.088(2) Uani 1 1 d D . .
H10W H -0.787(7) 0.216(6) -0.001(4) 0.131 Uiso 1 1 d D . .
O11W O -0.9684(4) -0.0657(3) 0.07986(17) 0.0625(13) Uani 1 1 d D . .
H11W H -0.970(8) -0.084(6) 0.0538(12) 0.094 Uiso 1 1 d D . .
H111 H -1.013(6) -0.026(4) 0.085(3) 0.094 Uiso 1 1 d D . .
O12W O -0.5618(7) 0.3086(4) -0.01032(18) 0.060(3) Uani 0.812(18) 1 d PD A 1
H12W H -0.502(5) 0.334(7) -0.013(4) 0.089 Uiso 0.812(18) 1 d PD A 1
O12A O -0.639(3) 0.282(2) -0.0030(12) 0.081(12) Uiso 0.188(18) 1 d P A 2
O13W O -0.2449(5) 0.3740(5) 0.1840(2) 0.096(2) Uani 1 1 d . . .
O14W O -0.1300(6) 0.5041(4) 0.1525(2) 0.094(2) Uani 1 1 d . . .
O9W O -0.0776(4) 0.0792(4) 0.1089(2) 0.038(2) Uani 0.79(2) 1 d PD B 1
H9W1 H -0.085(6) 0.088(5) 0.1354(9) 0.057 Uiso 1 1 d D C 1
O9WA O -0.0922(17) 0.0364(17) 0.1281(8) 0.035(8) Uani 0.21(2) 1 d P B 2

loop_
_atom_site_aniso_label
_atom_site_aniso_U_11
_atom_site_aniso_U_22
_atom_site_aniso_U_33
_atom_site_aniso_U_23
_atom_site_aniso_U_13
_atom_site_aniso_U_12
O2 0.0215(16) 0.0236(16) 0.0228(16) -0.0051(13) -0.0015(13) 0.0030(13)
O3 0.0311(18) 0.0179(15) 0.0303(17) -0.0031(13) -0.0055(14) 0.0040(14)
O1 0.0225(17) 0.0333(19) 0.0291(18) -0.0033(15) 0.0014(14) -0.0023(14)
O7 0.0311(19) 0.0253(17) 0.0374(19) -0.0093(15) 0.0045(16) -0.0072(15)
O5 0.0231(16) 0.0145(14) 0.0376(19) -0.0041(13) 0.0020(14) -0.0056(12)
O6 0.0206(16) 0.0159(15) 0.0324(18) -0.0037(13) -0.0004(14) -0.0044(12)
O10 0.0268(17) 0.0235(15) 0.0250(16) -0.0030(13) -0.0022(14) -0.0050(14)
O4 0.0224(17) 0.0226(16) 0.048(2) -0.0077(15) -0.0036(15) 0.0000(14)
N18 0.024(2) 0.0169(18) 0.027(2) -0.0011(15) 0.0000(16) -0.0031(15)
O12 0.0317(18) 0.0218(16) 0.0294(17) -0.0041(13) -0.0040(15) -0.0043(14)
O11 0.0286(18) 0.0217(15) 0.0255(17) -0.0030(13) -0.0046(14) -0.0020(13)
O8 0.0311(18) 0.0285(18) 0.0276(17) -0.0029(14) -0.0034(14) -0.0096(15)
N23 0.0246(19) 0.0097(15) 0.0252(19) 0.0004(14) 0.0011(16) -0.0025(14)
N1 0.0205(19) 0.0201(18) 0.0234(19) -0.0031(15) 0.0020(15) -0.0029(14)
N19 0.0202(18) 0.0201(18) 0.0225(19) -0.0012(15) 0.0008(15) 0.0001(15)
N11 0.0202(18) 0.0157(17) 0.0250(19) -0.0025(14) -0.0020(15) -0.0044(14)
N21 0.027(2) 0.0105(16) 0.0209(18) -0.0016(14) -0.0012(15) -0.0023(14)
C31 0.026(2) 0.015(2) 0.023(2) 0.0055(17) -0.0009(19) 0.0007(17)
C9 0.022(2) 0.020(2) 0.023(2) -0.0009(17) 0.0020(18) -0.0007(17)
N2 0.0162(18) 0.0241(19) 0.0226(19) 0.0020(15) -0.0013(15) -0.0026(15)
N15 0.0137(17) 0.0268(19) 0.026(2) -0.0037(16) 0.0022(15) -0.0037(15)
N24 0.0238(19) 0.0166(17) 0.0202(18) -0.0012(14) 0.0016(16) 0.0006(15)
C17 0.022(2) 0.017(2) 0.030(2) -0.0035(18) 0.0030(19) 0.0002(17)
N13 0.0215(19) 0.0237(19) 0.0231(19) 0.0003(16) 0.0018(16) -0.0019(15)
N5 0.028(2) 0.0129(17) 0.028(2) -0.0014(15) -0.0006(16) 0.0000(15)
C15 0.018(2) 0.022(2) 0.018(2) 0.0008(17) 0.0041(17) -0.0042(16)
C23 0.014(2) 0.022(2) 0.022(2) 0.0005(17) 0.0021(17) -0.0019(16)
N10 0.0185(17) 0.0146(17) 0.0225(18) 0.0009(14) -0.0006(14) -0.0037(14)
N9 0.0186(18) 0.0154(17) 0.0256(19) -0.0019(14) -0.0029(15) -0.0006(14)
N20 0.024(2) 0.0176(17) 0.0234(19) 0.0032(15) -0.0031(16) -0.0047(14)
N4 0.0146(17) 0.0192(17) 0.0222(18) -0.0020(14) 0.0004(14) 0.0025(14)
O9 0.0310(18) 0.0245(17) 0.0287(17) 0.0013(14) -0.0020(15) -0.0092(14)
N12 0.0207(18) 0.0139(17) 0.0237(18) -0.0022(14) 0.0034(15) -0.0033(14)
C27 0.025(2) 0.024(2) 0.018(2) -0.0028(18) 0.0039(18) -0.0063(18)
N3 0.0192(18) 0.027(2) 0.0195(18) -0.0017(15) 0.0053(15) 0.0038(15)
C28 0.033(3) 0.020(2) 0.022(2) -0.0055(18) 0.0040(19) 0.0006(19)
C32 0.024(2) 0.017(2) 0.023(2) 0.0026(17) -0.0016(18) -0.0027(17)
C29 0.024(2) 0.017(2) 0.025(2) -0.0030(17) 0.0053(19) 0.0012(17)
C34 0.024(2) 0.018(2) 0.026(2) 0.0035(18) -0.0017(18) -0.0063(17)
C1 0.025(2) 0.0136(19) 0.022(2) 0.0026(16) 0.0005(18) 0.0004(16)
N16 0.0223(19) 0.0196(18) 0.0241(19) 0.0006(15) 0.0036(16) -0.0043(15)
N7 0.0208(19) 0.0154(17) 0.030(2) -0.0002(15) -0.0064(16) -0.0011(14)
N14 0.0216(19) 0.0214(19) 0.0230(19) -0.0023(15) 0.0019(15) -0.0040(15)
N22 0.0200(19) 0.0214(18) 0.0246(19) -0.0031(15) -0.0031(15) -0.0041(15)
C6 0.015(2) 0.014(2) 0.032(2) 0.0006(18) -0.0042(18) 0.0031(16)
N8 0.0221(19) 0.0221(19) 0.033(2) -0.0042(16) -0.0024(17) 0.0009(16)
C16 0.022(2) 0.015(2) 0.022(2) -0.0002(17) 0.0047(18) -0.0020(17)
C4 0.017(2) 0.019(2) 0.027(2) 0.0019(18) 0.0009(18) -0.0045(17)
C20 0.024(2) 0.020(2) 0.030(2) 0.0002(18) -0.008(2) 0.0024(18)
C12 0.021(2) 0.016(2) 0.029(2) -0.0004(17) 0.0038(19) 0.0011(16)
C33 0.020(2) 0.020(2) 0.023(2) 0.0044(18) 0.0012(18) -0.0084(17)
C24 0.016(2) 0.022(2) 0.020(2) -0.0045(17) 0.0021(17) 0.0002(17)
C21 0.023(2) 0.018(2) 0.019(2) 0.0017(17) -0.0007(18) -0.0037(17)
C22 0.021(2) 0.018(2) 0.016(2) -0.0008(16) -0.0005(16) -0.0063(16)
C3 0.015(2) 0.026(2) 0.021(2) 0.0044(18) 0.0024(17) -0.0016(17)
C18 0.020(2) 0.016(2) 0.033(2) -0.0030(18) -0.0019(19) 0.0010(17)
N17 0.030(2) 0.0184(18) 0.025(2) 0.0005(15) 0.0028(16) -0.0055(15)
C36 0.016(2) 0.021(2) 0.023(2) -0.0020(17) 0.0007(17) -0.0030(17)
C5 0.017(2) 0.0149(19) 0.030(2) 0.0013(18) -0.0013(18) 0.0027(16)
N6 0.025(2) 0.0132(17) 0.033(2) -0.0043(15) -0.0017(17) 0.0014(15)
C7 0.015(2) 0.022(2) 0.031(2) 0.0001(19) -0.0042(18) 0.0043(17)
C19 0.022(2) 0.019(2) 0.026(2) 0.0018(17) -0.0018(19) -0.0011(17)
C30 0.027(2) 0.0131(19) 0.024(2) 0.0017(16) -0.0004(19) 0.0018(17)
C11 0.021(2) 0.0128(18) 0.024(2) -0.0045(16) 0.0044(18) -0.0008(16)
C25 0.021(2) 0.023(2) 0.021(2) -0.0018(17) -0.0054(18) -0.0031(17)
C14 0.020(2) 0.024(2) 0.024(2) 0.0012(18) -0.0021(18) -0.0006(17)
C35 0.0120(19) 0.0157(19) 0.027(2) 0.0006(17) -0.0003(17) -0.0039(15)
C26 0.025(2) 0.034(3) 0.020(2) -0.003(2) 0.0005(18) -0.004(2)
C13 0.020(2) 0.020(2) 0.025(2) 0.0028(18) -0.0022(18) 0.0016(17)
C10 0.018(2) 0.024(2) 0.024(2) -0.0021(18) -0.0010(17) 0.0001(17)
C2 0.021(2) 0.017(2) 0.022(2) 0.0024(17) 0.0024(18) 0.0013(16)
C8 0.019(2) 0.031(3) 0.027(2) -0.0053(19) -0.0076(18) 0.0016(19)
O3X 0.037(2) 0.035(2) 0.036(2) 0.0015(16) 0.0036(18) 0.0002(16)
O1X 0.067(3) 0.0281(19) 0.037(2) -0.0001(16) 0.001(2) 0.0090(19)
C5X 0.041(3) 0.028(2) 0.022(2) 0.0004(19) -0.003(2) 0.000(2)
N1X 0.037(3) 0.030(2) 0.065(3) -0.004(2) 0.008(2) -0.001(2)
C4X 0.053(3) 0.027(2) 0.019(2) -0.0013(19) 0.000(2) -0.001(2)
C7X 0.034(3) 0.032(3) 0.018(2) -0.0031(19) 0.0004(19) -0.002(2)
C2X 0.038(3) 0.027(3) 0.054(4) 0.001(2) -0.003(3) -0.004(2)
C9X 0.048(3) 0.024(3) 0.031(3) -0.003(2) 0.001(2) 0.011(2)
C1X 0.041(4) 0.054(4) 0.086(5) 0.024(4) 0.008(4) 0.002(3)
C8X 0.039(3) 0.037(3) 0.029(3) -0.006(2) 0.003(2) 0.008(2)
C6X 0.044(3) 0.021(2) 0.021(2) -0.0001(18) 0.000(2) 0.002(2)
C3X 0.049(3) 0.027(3) 0.032(3) -0.004(2) 0.010(2) 0.007(2)
O2X 0.039(2) 0.0256(18) 0.050(2) -0.0044(16) 0.0036(19) 0.0016(16)
Cl1 0.0462(8) 0.0539(9) 0.0404(7) -0.0044(7) -0.0053(6) -0.0002(7)
O1W 0.048(3) 0.028(2) 0.057(3) 0.0069(19) 0.006(2) 0.0024(18)
O2W 0.038(2) 0.0238(18) 0.0320(19) -0.0051(15) -0.0055(16) 0.0044(15)
O3W 0.048(3) 0.038(2) 0.056(3) 0.007(2) 0.002(2) -0.0048(19)
O4W 0.067(3) 0.027(2) 0.058(3) -0.001(2) 0.019(2) -0.002(2)
O5W 0.045(3) 0.055(3) 0.052(2) 0.004(2) -0.004(2) 0.023(2)
O6W 0.074(3) 0.032(2) 0.056(3) -0.0053(19) 0.030(3) -0.011(2)
O7W 0.045(3) 0.063(3) 0.091(4) -0.022(3) -0.009(3) -0.001(2)
O8W 0.065(3) 0.047(3) 0.056(3) 0.003(2) 0.029(2) 0.014(2)
O10W 0.094(5) 0.088(4) 0.081(4) -0.036(4) -0.022(4) 0.052(4)
O11W 0.054(3) 0.069(3) 0.065(3) -0.017(3) -0.020(3) 0.019(2)
O12W 0.109(7) 0.038(4) 0.032(3) -0.003(2) 0.006(3) 0.034(4)
O13W 0.082(4) 0.126(6) 0.080(4) 0.000(4) 0.009(3) -0.045(4)
O14W 0.118(5) 0.077(4) 0.087(4) 0.027(3) -0.022(4) -0.041(4)
O9W 0.050(3) 0.032(4) 0.032(4) -0.009(3) -0.001(2) -0.001(2)
O9WA 0.041(11) 0.033(13) 0.032(12) 0.006(10) -0.013(9) 0.012(9)

loop_
_atom_type_symbol
_atom_type_description
_atom_type_scat_dispersion_real
_atom_type_scat_dispersion_imag
_atom_type_scat_source
C C 0.0033 0.0016 'International Tables Vol C Tables 4.2.6.8 and 6.1.1.4'
H H 0.0000 0.0000 'International Tables Vol C Tables 4.2.6.8 and 6.1.1.4'
O O 0.0106 0.0060 'International Tables Vol C Tables 4.2.6.8 and 6.1.1.4'
N N 0.0061 0.0033 'International Tables Vol C Tables 4.2.6.8 and 6.1.1.4'
Cl Cl 0.1484 0.1585 'International Tables Vol C Tables 4.2.6.8 and 6.1.1.4'

loop_
_geom_angle_atom_site_label_1
_geom_angle_atom_site_label_2
_geom_angle_atom_site_label_3
_geom_angle
C29 N18 C30 123.1(4)
C29 N18 C18 112.1(4)
C30 N18 C18 124.2(4)
C35 N23 C23 112.1(3)
C35 N23 C34 121.5(4)
C23 N23 C34 124.2(4)
C1 N1 C12 122.4(4)
C1 N1 C13 113.4(4)
C12 N1 C13 123.5(4)
C31 N19 C30 124.1(4)
C31 N19 C19 112.0(4)
C30 N19 C19 122.6(4)
C11 N11 C23 113.0(4)
C11 N11 C10 122.9(4)
C23 N11 C10 124.1(4)
C33 N21 C32 124.2(4)
C33 N21 C21 113.0(4)
C32 N21 C21 122.5(4)
O10 C31 N19 126.3(4)
O10 C31 N20 125.3(4)
N19 C31 N20 108.4(4)
O5 C9 N10 125.7(4)
O5 C9 N9 125.8(4)
N10 C9 N9 108.5(4)
C1 N2 C2 123.0(4)
C1 N2 C14 111.4(4)
C2 N2 C14 122.1(4)
C27 N15 C26 123.0(4)
C27 N15 C15 112.3(4)
C26 N15 C15 123.9(4)
C35 N24 C36 121.9(4)
C35 N24 C24 112.2(4)
C36 N24 C24 125.8(4)
N5 C17 N17 115.1(4)
N5 C17 C18 103.4(4)
N17 C17 C18 102.5(3)
N5 C17 H17 111.7
N17 C17 H17 111.7
C18 C17 H17 111.7
C25 N13 C13 112.7(4)
C25 N13 C36 121.4(4)
C13 N13 C36 123.1(4)
C5 N5 C4 122.6(4)
C5 N5 C17 112.4(4)
C4 N5 C17 125.0(4)
N3 C15 N15 115.0(3)
N3 C15 C16 102.6(3)
N15 C15 C16 103.0(3)
N3 C15 H15 111.8
N15 C15 H15 111.8
C16 C15 H15 111.8
N11 C23 N23 116.2(4)
N11 C23 C24 102.8(3)
N23 C23 C24 103.0(3)
N11 C23 H23 111.4
N23 C23 H23 111.4
C24 C23 H23 111.4
C9 N10 C10 122.5(4)
C9 N10 C22 112.4(4)
C10 N10 C22 124.3(4)
C9 N9 C8 120.1(4)
C9 N9 C21 111.6(4)
C8 N9 C21 123.2(4)
C31 N20 C32 121.3(4)
C31 N20 C20 111.7(4)
C32 N20 C20 119.9(4)
C3 N4 C16 112.4(3)
C3 N4 C4 121.5(4)
C16 N4 C4 123.3(4)
C11 N12 C12 121.6(4)
C11 N12 C24 112.3(3)
C12 N12 C24 124.6(4)
O8 C27 N16 125.9(4)
O8 C27 N15 125.4(4)
N16 C27 N15 108.7(4)
C3 N3 C15 113.6(4)
C3 N3 C2 120.7(4)
C15 N3 C2 123.6(4)
N17 C28 N16 114.6(4)
N17 C28 H28A 108.6
N16 C28 H28A 108.6
N17 C28 H28B 108.6
N16 C28 H28B 108.6
H28A C28 H28B 107.6
N20 C32 N21 114.7(3)
N20 C32 H32A 108.6
N21 C32 H32A 108.6
N20 C32 H32B 108.6
N21 C32 H32B 108.6
H32A C32 H32B 107.6
O9 C29 N17 126.5(4)
O9 C29 N18 124.7(4)
N17 C29 N18 108.8(4)
N22 C34 N23 115.5(4)
N22 C34 H34A 108.4
N23 C34 H34A 108.4
N22 C34 H34B 108.4
N23 C34 H34B 108.4
H34A C34 H34B 107.5
O1 C1 N1 126.9(4)
O1 C1 N2 125.4(4)
N1 C1 N2 107.7(4)
C27 N16 C28 123.9(4)
C27 N16 C16 112.5(4)
C28 N16 C16 123.6(4)
C7 N7 C6 123.5(4)
C7 N7 C19 111.6(4)
C6 N7 C19 123.5(4)
C25 N14 C26 123.6(4)
C25 N14 C14 112.1(4)
C26 N14 C14 122.2(4)
C33 N22 C34 123.3(4)
C33 N22 C22 112.9(4)
C34 N22 C22 123.7(4)
N7 C6 N6 114.2(4)
N7 C6 H6A 108.7
N6 C6 H6A 108.7
N7 C6 H6B 108.7
N6 C6 H6B 108.7
H6A C6 H6B 107.6
C7 N8 C8 124.2(4)
C7 N8 C20 112.8(4)
C8 N8 C20 122.8(4)
N4 C16 N16 115.5(4)
N4 C16 C15 104.0(3)
N16 C16 C15 103.4(3)
N4 C16 H16 111.1
N16 C16 H16 111.1
C15 C16 H16 111.1
N5 C4 N4 114.2(4)
N5 C4 H4A 108.7
N4 C4 H4A 108.7
N5 C4 H4B 108.7
N4 C4 H4B 108.7
H4A C4 H4B 107.6
N8 C20 N20 114.1(4)
N8 C20 C19 102.9(4)
N20 C20 C19 104.0(4)
N8 C20 H20 111.8
N20 C20 H20 111.8
C19 C20 H20 111.8
N1 C12 N12 115.0(4)
N1 C12 H12A 108.5
N12 C12 H12A 108.5
N1 C12 H12B 108.5
N12 C12 H12B 108.5
H12A C12 H12B 107.5
O11 C33 N21 126.3(4)
O11 C33 N22 125.7(4)
N21 C33 N22 107.8(4)
N24 C24 N12 116.2(4)
N24 C24 C23 103.0(3)
N12 C24 C23 103.0(3)
N24 C24 H24 111.3
N12 C24 H24 111.3
C23 C24 H24 111.3
N9 C21 N21 114.5(4)
N9 C21 C22 103.9(3)
N21 C21 C22 102.8(3)
N9 C21 H21 111.7
N21 C21 H21 111.7
C22 C21 H21 111.7
N10 C22 N22 114.7(3)
N10 C22 C21 103.2(3)
N22 C22 C21 103.3(3)
N10 C22 H22 111.7
N22 C22 H22 111.7
C21 C22 H22 111.7
O2 C3 N3 127.4(4)
O2 C3 N4 125.9(4)
N3 C3 N4 106.8(4)
N18 C18 N6 114.7(4)
N18 C18 C17 103.8(4)
N6 C18 C17 103.1(3)
N18 C18 H18 111.6
N6 C18 H18 111.6
C17 C18 H18 111.6
C29 N17 C28 122.5(4)
C29 N17 C17 112.8(4)
C28 N17 C17 123.7(4)
N24 C36 N13 113.7(4)
N24 C36 H36A 108.8
N13 C36 H36A 108.8
N24 C36 H36B 108.8
N13 C36 H36B 108.8
H36A C36 H36B 107.7
O3 C5 N6 125.5(4)
O3 C5 N5 126.1(4)
N6 C5 N5 108.4(4)
C5 N6 C6 121.9(4)
C5 N6 C18 112.5(4)
C6 N6 C18 125.1(4)
O4 C7 N8 125.8(4)
O4 C7 N7 125.5(4)
N8 C7 N7 108.6(4)
N19 C19 N7 114.4(4)
N19 C19 C20 103.4(3)
N7 C19 C20 103.8(4)
N19 C19 H19 111.5
N7 C19 H19 111.5
C20 C19 H19 111.5
N18 C30 N19 113.5(3)
N18 C30 H30A 108.9
N19 C30 H30A 108.9
N18 C30 H30B 108.9
N19 C30 H30B 108.9
H30A C30 H30B 107.7
O6 C11 N12 126.0(4)
O6 C11 N11 125.7(4)
N12 C11 N11 108.3(4)
O7 C25 N14 125.6(4)
O7 C25 N13 126.2(4)
N14 C25 N13 108.1(4)
N14 C14 N2 114.4(4)
N14 C14 C13 103.2(4)
N2 C14 C13 103.9(3)
N14 C14 H14 111.6
N2 C14 H14 111.6
C13 C14 H14 111.6
O12 C35 N23 125.6(4)
O12 C35 N24 125.3(4)
N23 C35 N24 109.1(4)
N15 C26 N14 114.3(4)
N15 C26 H26A 108.7
N14 C26 H26A 108.7
N15 C26 H26B 108.7
N14 C26 H26B 108.7
H26A C26 H26B 107.6
N13 C13 N1 114.9(4)
N13 C13 C14 103.4(4)
N1 C13 C14 102.8(4)
N13 C13 H13 111.7
N1 C13 H13 111.7
C14 C13 H13 111.7
N11 C10 N10 114.2(4)
N11 C10 H10A 108.7
N10 C10 H10A 108.7
N11 C10 H10B 108.7
N10 C10 H10B 108.7
H10A C10 H10B 107.6
N2 C2 N3 112.3(3)
N2 C2 H2A 109.1
N3 C2 H2A 109.1
N2 C2 H2B 109.1
N3 C2 H2B 109.1
H2A C2 H2B 107.9
N8 C8 N9 113.6(4)
N8 C8 H8A 108.9
N9 C8 H8A 108.9
N8 C8 H8B 108.9
N9 C8 H8B 108.9
H8A C8 H8B 107.7
C7X O3X H3X 109.5
C3X O1X H1X 109.5
C6X C5X C4X 119.7(5)
C6X C5X H5X 120.1
C4X C5X H5X 120.1
C1X N1X C2X 115.5(5)
C1X N1X H1X1 108.4
C2X N1X H1X1 108.4
C1X N1X H1X2 108.4
C2X N1X H1X2 108.4
H1X1 N1X H1X2 107.5
C9X C4X C5X 119.4(5)
C9X C4X C3X 122.0(5)
C5X C4X C3X 118.6(5)
O3X C7X C6X 117.1(5)
O3X C7X C8X 124.2(5)
C6X C7X C8X 118.7(5)
N1X C2X C3X 110.9(5)
N1X C2X H2X1 109.5
C3X C2X H2X1 109.5
N1X C2X H2X2 109.5
C3X C2X H2X2 109.5
H2X1 C2X H2X2 108.0
C4X C9X C8X 120.8(5)
C4X C9X H9X 119.6
C8X C9X H9X 119.6
N1X C1X H1XA 109.5
N1X C1X H1XB 109.5
H1XA C1X H1XB 109.5
N1X C1X H1XC 109.5
H1XA C1X H1XC 109.5
H1XB C1X H1XC 109.5
C9X C8X C7X 120.8(5)
C9X C8X H8X 119.6
C7X C8X H8X 119.6
O2X C6X C5X 122.8(5)
O2X C6X C7X 116.6(5)
C5X C6X C7X 120.6(5)
O1X C3X C4X 112.1(5)
O1X C3X C2X 105.5(4)
C4X C3X C2X 110.1(4)
O1X C3X H3X1 109.7
C4X C3X H3X1 109.7
C2X C3X H3X1 109.7
C6X O2X H2X 109.5
H1W1 O1W H1W2 115(7)
H2W1 O2W H2W2 100(4)
H3W1 O3W H3W2 103(7)
H4W1 O4W H4W2 91(7)
H5W1 O5W H5W2 130(9)
H6W1 O6W H6W2 120(8)
H7W1 O7W H7W2 95(9)
H8W1 O8W H8W2 87(8)
H11W O11W H111 114(9)

loop_
_geom_bond_atom_site_label_1
_geom_bond_atom_site_label_2
_geom_bond_distance
O2 C3 1.201(5)
O3 C5 1.217(5)
O1 C1 1.219(6)
O7 C25 1.228(5)
O5 C9 1.212(5)
O6 C11 1.220(5)
O10 C31 1.221(6)
O4 C7 1.243(6)
N18 C29 1.371(6)
N18 C30 1.441(6)
N18 C18 1.446(6)
O12 C35 1.228(5)
O11 C33 1.225(5)
O8 C27 1.233(5)
N23 C35 1.359(6)
N23 C23 1.447(5)
N23 C34 1.457(5)
N1 C1 1.368(6)
N1 C12 1.432(6)
N1 C13 1.445(6)
N19 C31 1.375(6)
N19 C30 1.445(6)
N19 C19 1.450(6)
N11 C11 1.365(5)
N11 C23 1.443(5)
N11 C10 1.445(6)
N21 C33 1.364(6)
N21 C32 1.445(6)
N21 C21 1.464(6)
C31 N20 1.377(6)
C9 N10 1.375(6)
C9 N9 1.382(6)
N2 C1 1.382(6)
N2 C2 1.446(6)
N2 C14 1.456(6)
N15 C27 1.368(6)
N15 C26 1.434(6)
N15 C15 1.454(5)
N24 C35 1.364(5)
N24 C36 1.431(6)
N24 C24 1.445(5)
C17 N5 1.446(6)
C17 N17 1.455(6)
C17 C18 1.561(7)
C17 H17 1.0000
N13 C25 1.367(6)
N13 C13 1.433(6)
N13 C36 1.450(6)
N5 C5 1.372(6)
N5 C4 1.432(6)
C15 N3 1.446(6)
C15 C16 1.552(6)
C15 H15 1.0000
C23 C24 1.565(6)
C23 H23 1.0000
N10 C10 1.446(6)
N10 C22 1.446(5)
N9 C8 1.438(6)
N9 C21 1.447(5)
N20 C32 1.441(6)
N20 C20 1.444(6)
N4 C3 1.390(6)
N4 C16 1.435(6)
N4 C4 1.448(6)
O9 C29 1.228(6)
N12 C11 1.365(6)
N12 C12 1.448(6)
N12 C24 1.451(5)
C27 N16 1.361(6)
N3 C3 1.368(6)
N3 C2 1.449(5)
C28 N17 1.443(6)
C28 N16 1.448(6)
C28 H28A 0.9900
C28 H28B 0.9900
C32 H32A 0.9900
C32 H32B 0.9900
C29 N17 1.360(6)
C34 N22 1.429(6)
C34 H34A 0.9900
C34 H34B 0.9900
N16 C16 1.450(5)
N7 C7 1.366(6)
N7 C6 1.433(6)
N7 C19 1.453(5)
N14 C25 1.364(6)
N14 C26 1.441(6)
N14 C14 1.452(6)
N22 C33 1.378(6)
N22 C22 1.450(5)
C6 N6 1.440(6)
C6 H6A 0.9900
C6 H6B 0.9900
N8 C7 1.365(6)
N8 C8 1.438(6)
N8 C20 1.443(6)
C16 H16 1.0000
C4 H4A 0.9900
C4 H4B 0.9900
C20 C19 1.547(7)
C20 H20 1.0000
C12 H12A 0.9900
C12 H12B 0.9900
C24 H24 1.0000
C21 C22 1.555(6)
C21 H21 1.0000
C22 H22 1.0000
C18 N6 1.449(6)
C18 H18 1.0000
C36 H36A 0.9900
C36 H36B 0.9900
C5 N6 1.372(6)
C19 H19 1.0000
C30 H30A 0.9900
C30 H30B 0.9900
C14 C13 1.547(6)
C14 H14 1.0000
C26 H26A 0.9900
C26 H26B 0.9900
C13 H13 1.0000
C10 H10A 0.9900
C10 H10B 0.9900
C2 H2A 0.9900
C2 H2B 0.9900
C8 H8A 0.9900
C8 H8B 0.9900
O3X C7X 1.362(6)
O3X H3X 0.8400
O1X C3X 1.434(6)
O1X H1X 0.8400
C5X C6X 1.386(7)
C5X C4X 1.410(7)
C5X H5X 0.9500
N1X C1X 1.460(8)
N1X C2X 1.491(7)
N1X H1X1 0.9200
N1X H1X2 0.9200
C4X C9X 1.367(8)
C4X C3X 1.514(8)
C7X C6X 1.391(7)
C7X C8X 1.396(7)
C2X C3X 1.538(8)
C2X H2X1 0.9900
C2X H2X2 0.9900
C9X C8X 1.380(8)
C9X H9X 0.9500
C1X H1XA 0.9800
C1X H1XB 0.9800
C1X H1XC 0.9800
C8X H8X 0.9500
C6X O2X 1.374(6)
C3X H3X1 1.0000
O2X H2X 0.8400
O1W H1W1 0.85(2)
O1W H1W2 0.85(2)
O2W H2W1 0.827(19)
O2W H2W2 0.831(19)
O3W H3W1 0.84(2)
O3W H3W2 0.85(2)
O4W H4W1 0.86(2)
O4W H4W2 0.85(2)
O5W H5W1 0.84(2)
O5W H5W2 0.85(2)
O6W H6W1 0.85(2)
O6W H6W2 0.85(2)
O7W H7W1 0.86(2)
O7W H7W2 0.85(2)
O8W H8W1 0.85(2)
O8W H8W2 0.84(2)
O10W H10W 0.86(2)
O11W H11W 0.86(2)
O11W H111 0.86(2)
O12W H12W 0.87(2)
O9W H9W1 0.83(2)
O9WA H9W1 0.84(7)

loop_
_geom_hbond_atom_site_label_D
_geom_hbond_atom_site_label_H
_geom_hbond_atom_site_label_A
_geom_hbond_distance_DH
_geom_hbond_distance_HA
_geom_hbond_distance_DA
_geom_hbond_angle_DHA
_geom_hbond_site_symmetry_A
O3X H3X O11W 0.84 1.83 2.661(6) 173.1 .
O1X H1X O12A 0.84 1.85 2.66(4) 163.0 .
O1X H1X O12W 0.84 1.89 2.701(7) 162.6 .
N1X H1X1 O7 0.92 2.25 3.068(6) 148.4 .
N1X H1X1 O1X 0.92 2.33 2.795(7) 110.9 .
N1X H1X2 O13W 0.92 2.15 2.910(8) 140.0 .
N1X H1X2 O11 0.92 2.53 3.231(6) 133.6 .
O2X H2X O2W 0.84 1.90 2.730(5) 169.9 .
O1W H1W1 O5 0.85(2) 2.04(2) 2.899(6) 178(7) .
O1W H1W2 O4 0.85(2) 2.25(6) 2.878(6) 132(7) .
O2W H2W1 O3W 0.827(19) 1.99(3) 2.761(6) 154(6) 3_455
O2W H2W2 O7W 0.831(19) 1.94(3) 2.732(6) 160(6) .
O3W H3W1 Cl1 0.84(2) 2.52(5) 3.203(5) 139(7) 3_465
O3W H3W2 O4W 0.85(2) 1.94(2) 2.789(7) 174(8) .
O4W H4W1 O2X 0.86(2) 2.05(2) 2.911(6) 174(8) 1_665
O4W H4W2 Cl1 0.85(2) 2.33(4) 3.140(5) 159(8) .
O5W H5W1 O11 0.84(2) 2.29(4) 3.068(6) 155(8) 4
O5W H5W2 O4 0.85(2) 2.04(4) 2.848(6) 157(8) .
O5W H5W2 O9WA 0.85(2) 2.54(8) 3.06(2) 120(7) 4
O6W H6W1 O5W 0.85(2) 2.07(7) 2.740(6) 135(8) 4_545
O6W H6W2 O2W 0.85(2) 2.24(4) 3.057(6) 160(8) .
O7W H7W1 O8W 0.86(2) 2.03(6) 2.767(8) 143(10) 3_455
O7W H7W2 O9W 0.85(2) 2.03(4) 2.844(7) 160(9) .
O7W H7W2 O9WA 0.85(2) 2.16(6) 2.909(19) 146(9) .
O8W H8W1 Cl1 0.85(2) 2.30(3) 3.138(5) 168(8) .
O8W H8W2 O12W 0.84(2) 2.24(7) 2.810(7) 125(7) 1_655
O10W H10W O12A 0.86(2) 2.15(6) 3.00(5) 169(12) .
O11W H11W Cl1 0.86(2) 2.26(4) 3.073(5) 160(9) 3_355
O11W H111 O9WA 0.86(2) 1.93(6) 2.70(2) 148(9) 1_455
O11W H111 O9W 0.86(2) 1.99(4) 2.817(7) 161(9) 1_455
O12W H12W O10W 0.87(2) 2.11(8) 2.834(12) 141(11) 3
O9W H9W1 O10 0.83(2) 2.06(5) 2.795(6) 147(8) .
